data_4513979
loop_
_publ_author_name
'Chakraborty, Arundhoti'
'Kinney, R. Garrison'
'Krause, Jeanette A.'
'Guan, Hairong'

_publ_section_title
;
 Cooperative Iron--Oxygen--Copper Catalysis in the Reduction of
 Benzaldehyde under Water-Gas Shift Reaction Conditions
;
_journal_issue 11
_journal_name_full 'ACS Catalysis'
_journal_page_first 7855
_journal_paper_doi 10.1021/acscatal.6b01994
_journal_volume 6
_journal_year 2016
_chemical_formula_moiety 'C44 H63 N2 O3 Si2 Fe Cu, C7 H8'
_chemical_formula_sum 'C51 H71 Cu Fe N2 O3 Si2'
_chemical_formula_weight 935.66
_space_group_crystal_system triclinic
_space_group_IT_number 2
_space_group_name_Hall '-P 1'
_space_group_name_H-M_alt 'P -1'
_symmetry_space_group_name_Hall '-P 1'
_symmetry_space_group_name_H-M 'P -1'
_atom_sites_solution_hydrogens mixed
_atom_sites_solution_primary direct
_atom_sites_solution_secondary difmap
_audit_creation_method SHELXL-2014/7
_cell_angle_alpha 100.1430(10)
_cell_angle_beta 97.1400(10)
_cell_angle_gamma 93.3820(10)
_cell_formula_units_Z 2
_cell_length_a 10.7287(3)
_cell_length_b 11.7933(3)
_cell_length_c 20.5611(6)
_cell_measurement_reflns_used 3606
_cell_measurement_temperature 150(2)
_cell_measurement_theta_max 67.12
_cell_measurement_theta_min 2.20
_cell_volume 2532.29(12)
_computing_cell_refinement 'Bruker SAINT v7.66A'
_computing_data_collection 'Bruker SMART v5.634'
_computing_data_reduction 'Bruker SAINT v7.66A'
_computing_molecular_graphics 'Bruker SHELXTL v6.14'
_computing_publication_material 'Bruker SHELXTL v6.14'
_computing_structure_refinement 'Bruker SHELXTL v6.14'
_computing_structure_solution 'Bruker SHELXTL v6.14'
_diffrn_ambient_temperature 150(2)
_diffrn_measured_fraction_theta_full 0.969
_diffrn_measured_fraction_theta_max 0.969
_diffrn_measurement_device_type 'Bruker SMART6000 CCD'
_diffrn_measurement_method '\w scans'
_diffrn_radiation_monochromator graphite
_diffrn_radiation_source 'fine-focus sealed tube'
_diffrn_radiation_type CuK\a
_diffrn_radiation_wavelength 1.54178
_diffrn_reflns_av_R_equivalents 0.0841
_diffrn_reflns_av_unetI/netI 0.1152
_diffrn_reflns_Laue_measured_fraction_full 0.969
_diffrn_reflns_Laue_measured_fraction_max 0.969
_diffrn_reflns_limit_h_max 12
_diffrn_reflns_limit_h_min -12
_diffrn_reflns_limit_k_max 13
_diffrn_reflns_limit_k_min -13
_diffrn_reflns_limit_l_max 24
_diffrn_reflns_limit_l_min -24
_diffrn_reflns_number 21030
_diffrn_reflns_point_group_measured_fraction_full 0.969
_diffrn_reflns_point_group_measured_fraction_max 0.969
_diffrn_reflns_theta_full 65.079
_diffrn_reflns_theta_max 65.079
_diffrn_reflns_theta_min 2.204
_exptl_absorpt_coefficient_mu 3.578
_exptl_absorpt_correction_T_max 0.753
_exptl_absorpt_correction_T_min 0.625
_exptl_absorpt_correction_type multi-scan
_exptl_absorpt_process_details 'SADABS v2008/1 (Sheldrick)'
_exptl_crystal_colour yellow
_exptl_crystal_density_diffrn 1.227
_exptl_crystal_description blade
_exptl_crystal_F_000 996
_exptl_crystal_size_max 0.200
_exptl_crystal_size_mid 0.060
_exptl_crystal_size_min 0.020
_exptl_transmission_factor_max 0.753
_exptl_transmission_factor_min 0.625
_refine_diff_density_max 1.117
_refine_diff_density_min -0.565
_refine_diff_density_rms 0.072
_refine_ls_extinction_method none
_refine_ls_goodness_of_fit_ref 1.023
_refine_ls_hydrogen_treatment mixed
_refine_ls_matrix_type full
_refine_ls_number_parameters 559
_refine_ls_number_reflns 8379
_refine_ls_number_restraints 0
_refine_ls_restrained_S_all 1.023
_refine_ls_R_factor_all 0.1133
_refine_ls_R_factor_gt 0.0633
_refine_ls_shift/su_max 0.001
_refine_ls_shift/su_mean 0.000
_refine_ls_structure_factor_coef Fsqd
_refine_ls_weighting_details 'w=1/[\s^2^(Fo^2^)+(0.0449P)^2^+1.5966P] where P=(Fo^2^+2Fc^2^)/3'
_refine_ls_weighting_scheme calc
_refine_ls_wR_factor_gt 0.1350
_refine_ls_wR_factor_ref 0.1579
_reflns_Friedel_coverage 0.000
_reflns_number_gt 5224
_reflns_number_total 8379
_reflns_threshold_expression 'I > 2\s(I)'
_cod_data_source_file cs6b01994_si_002.cif
_cod_data_source_block 4a'
_cod_depositor_comments 'Adding full bibliography for 4513979--4513980.cif.'
_cod_original_cell_volume 2532.28(12)
_cod_database_code 4513979
_shelx_shelxl_version_number 2014/7
_shelx_space_group_comment
;
The symmetry employed for this shelxl refinement is uniquely defined
by the following loop, which should always be used as a source of
symmetry information in preference to the above space-group names.
They are only intended as comments.
;
_shelx_estimated_absorpt_t_min 0.535
_shelx_estimated_absorpt_t_max 0.932

loop_
_space_group_symop_operation_xyz
'x, y, z'
'-x, -y, -z'

loop_
_atom_site_label
_atom_site_type_symbol
_atom_site_fract_x
_atom_site_fract_y
_atom_site_fract_z
_atom_site_U_iso_or_equiv
_atom_site_adp_type
_atom_site_occupancy
_atom_site_site_symmetry_order
_atom_site_calc_flag
_atom_site_refinement_flags_posn
_atom_site_refinement_flags_adp
Cu Cu 0.79507(7) 0.66378(6) 0.24102(3) 0.0368(2) Uani 1 1 d . .
Fe Fe 0.66169(7) 0.80506(6) 0.19476(4) 0.0320(2) Uani 1 1 d . .
H1 H 0.825(4) 0.798(4) 0.221(2) 0.038 Uiso 1 1 d . U
Si1 Si 0.81395(13) 0.95131(11) 0.08416(7) 0.0339(3) Uani 1 1 d . .
Si2 Si 0.68241(13) 0.99880(12) 0.35299(7) 0.0379(4) Uani 1 1 d . .
O1 O 0.8631(3) 1.0490(3) 0.24345(16) 0.0354(8) Uani 1 1 d . .
O2 O 0.6276(4) 0.6368(3) 0.0703(2) 0.0634(12) Uani 1 1 d . .
O3 O 0.5047(4) 0.6641(3) 0.2611(2) 0.0600(11) Uani 1 1 d . .
N1 N 0.8303(3) 0.4160(3) 0.22316(17) 0.0272(9) Uani 1 1 d . .
N2 N 0.9041(3) 0.5005(3) 0.32270(18) 0.0296(9) Uani 1 1 d . .
C1 C 0.8458(4) 0.5214(4) 0.2640(2) 0.0269(10) Uani 1 1 d . .
C2 C 0.9272(4) 0.3853(4) 0.3180(2) 0.0335(11) Uani 1 1 d . .
H2 H 0.9685 0.3506 0.3522 0.040 Uiso 1 1 calc R U
C3 C 0.8794(4) 0.3316(4) 0.2552(2) 0.0324(11) Uani 1 1 d . .
H3 H 0.8796 0.2518 0.2369 0.039 Uiso 1 1 calc R U
C4 C 0.7794(4) 0.4007(4) 0.1533(2) 0.0283(11) Uani 1 1 d . .
C5 C 0.6493(4) 0.3719(4) 0.1338(2) 0.0321(11) Uani 1 1 d . .
C6 C 0.6054(5) 0.3593(4) 0.0662(2) 0.0368(12) Uani 1 1 d . .
H6 H 0.5182 0.3398 0.0511 0.044 Uiso 1 1 calc R U
C7 C 0.6856(5) 0.3747(4) 0.0209(3) 0.0413(13) Uani 1 1 d . .
H7 H 0.6531 0.3664 -0.0250 0.050 Uiso 1 1 calc R U
C8 C 0.8120(5) 0.4019(4) 0.0410(2) 0.0397(13) Uani 1 1 d . .
H8 H 0.8661 0.4116 0.0087 0.048 Uiso 1 1 calc R U
C9 C 0.8626(4) 0.4156(4) 0.1082(2) 0.0306(11) Uani 1 1 d . .
C10 C 1.0030(5) 0.4490(4) 0.1295(2) 0.0382(12) Uani 1 1 d . .
H10 H 1.0239 0.4365 0.1764 0.046 Uiso 1 1 calc R U
C11 C 1.0852(5) 0.3746(5) 0.0863(3) 0.0520(15) Uani 1 1 d . .
H11A H 1.0662 0.2929 0.0879 0.078 Uiso 1 1 calc R U
H11B H 1.1744 0.3971 0.1031 0.078 Uiso 1 1 calc R U
H11C H 1.0678 0.3862 0.0401 0.078 Uiso 1 1 calc R U
C12 C 1.0336(5) 0.5777(4) 0.1293(3) 0.0460(14) Uani 1 1 d . .
H12A H 0.9878 0.6244 0.1613 0.069 Uiso 1 1 calc R U
H12B H 1.0082 0.5935 0.0846 0.069 Uiso 1 1 calc R U
H12C H 1.1245 0.5974 0.1420 0.069 Uiso 1 1 calc R U
C13 C 0.5621(4) 0.3546(4) 0.1846(2) 0.0377(12) Uani 1 1 d . .
H13 H 0.6005 0.4015 0.2286 0.045 Uiso 1 1 calc R U
C14 C 0.5512(5) 0.2274(4) 0.1920(3) 0.0568(16) Uani 1 1 d . .
H14A H 0.6353 0.2032 0.2045 0.085 Uiso 1 1 calc R U
H14B H 0.5128 0.1796 0.1495 0.085 Uiso 1 1 calc R U
H14C H 0.4985 0.2181 0.2266 0.085 Uiso 1 1 calc R U
C15 C 0.4311(5) 0.3959(5) 0.1669(3) 0.0532(15) Uani 1 1 d . .
H15A H 0.4403 0.4740 0.1570 0.080 Uiso 1 1 calc R U
H15B H 0.3834 0.3966 0.2046 0.080 Uiso 1 1 calc R U
H15C H 0.3859 0.3433 0.1277 0.080 Uiso 1 1 calc R U
C16 C 0.9428(5) 0.5881(4) 0.3808(2) 0.0330(12) Uani 1 1 d . .
C17 C 0.8706(5) 0.5934(4) 0.4340(2) 0.0356(12) Uani 1 1 d . .
C18 C 0.9102(5) 0.6785(4) 0.4897(3) 0.0443(14) Uani 1 1 d . .
H18 H 0.8642 0.6849 0.5267 0.053 Uiso 1 1 calc R U
C19 C 1.0144(5) 0.7537(5) 0.4927(3) 0.0451(14) Uani 1 1 d . .
H19 H 1.0392 0.8108 0.5317 0.054 Uiso 1 1 calc R U
C20 C 1.0839(5) 0.7480(4) 0.4402(3) 0.0437(13) Uani 1 1 d . .
H20 H 1.1549 0.8017 0.4432 0.052 Uiso 1 1 calc R U
C21 C 1.0506(5) 0.6639(4) 0.3827(2) 0.0375(12) Uani 1 1 d . .
C22 C 1.1290(5) 0.6532(5) 0.3254(3) 0.0449(14) Uani 1 1 d . .
H22 H 1.0796 0.5997 0.2864 0.054 Uiso 1 1 calc R U
C23 C 1.1544(7) 0.7679(5) 0.3047(3) 0.081(2) Uani 1 1 d . .
H23A H 1.0742 0.7996 0.2924 0.121 Uiso 1 1 calc R U
H23B H 1.2011 0.7570 0.2663 0.121 Uiso 1 1 calc R U
H23C H 1.2043 0.8217 0.3419 0.121 Uiso 1 1 calc R U
C24 C 1.2512(6) 0.5995(7) 0.3439(3) 0.092(3) Uani 1 1 d . .
H24A H 1.3004 0.5924 0.3065 0.139 Uiso 1 1 calc R U
H24B H 1.2315 0.5227 0.3539 0.139 Uiso 1 1 calc R U
H24C H 1.3002 0.6488 0.3832 0.139 Uiso 1 1 calc R U
C25 C 0.7517(5) 0.5159(5) 0.4289(2) 0.0426(13) Uani 1 1 d . .
H25 H 0.7583 0.4448 0.3953 0.051 Uiso 1 1 calc R U
C26 C 0.6379(5) 0.5747(6) 0.4031(3) 0.0693(19) Uani 1 1 d . .
H26A H 0.6498 0.5949 0.3599 0.104 Uiso 1 1 calc R U
H26B H 0.6290 0.6450 0.4349 0.104 Uiso 1 1 calc R U
H26C H 0.5618 0.5219 0.3977 0.104 Uiso 1 1 calc R U
C27 C 0.7318(6) 0.4780(5) 0.4937(3) 0.0559(16) Uani 1 1 d . .
H27A H 0.8078 0.4451 0.5114 0.084 Uiso 1 1 calc R U
H27B H 0.6601 0.4196 0.4857 0.084 Uiso 1 1 calc R U
H27C H 0.7147 0.5448 0.5261 0.084 Uiso 1 1 calc R U
C28 C 0.6571(4) 0.9662(4) 0.2599(2) 0.0294(11) Uani 1 1 d . .
C29 C 0.7573(4) 0.9972(4) 0.2210(2) 0.0316(11) Uani 1 1 d . .
C30 C 0.7093(4) 0.9481(4) 0.1500(2) 0.0267(10) Uani 1 1 d . .
C31 C 0.5738(4) 0.9260(4) 0.1473(2) 0.0305(11) Uani 1 1 d . .
C32 C 0.5433(4) 0.9362(4) 0.2129(2) 0.0332(12) Uani 1 1 d . .
C33 C 0.4096(4) 0.9240(4) 0.2269(3) 0.0409(13) Uani 1 1 d . .
H33A H 0.3810 1.0013 0.2421 0.049 Uiso 1 1 calc R U
H33B H 0.4044 0.8785 0.2627 0.049 Uiso 1 1 calc R U
C34 C 0.3235(5) 0.8622(6) 0.1623(3) 0.0684(19) Uani 1 1 d . .
H34A H 0.3395 0.7795 0.1536 0.082 Uiso 1 1 calc R U
H34B H 0.2342 0.8670 0.1695 0.082 Uiso 1 1 calc R U
C35 C 0.3435(5) 0.9111(6) 0.1048(3) 0.0604(17) Uani 1 1 d . .
H35A H 0.3238 0.9930 0.1131 0.072 Uiso 1 1 calc R U
H35B H 0.2833 0.8700 0.0663 0.072 Uiso 1 1 calc R U
C36 C 0.4764(4) 0.9059(4) 0.0862(2) 0.0350(12) Uani 1 1 d . .
H36A H 0.4841 0.8293 0.0589 0.042 Uiso 1 1 calc R U
H36B H 0.4920 0.9654 0.0590 0.042 Uiso 1 1 calc R U
C37 C 0.8458(5) 1.1047(4) 0.0758(3) 0.0443(13) Uani 1 1 d . .
H37A H 0.8934 1.1481 0.1174 0.066 Uiso 1 1 calc R U
H37B H 0.7657 1.1386 0.0667 0.066 Uiso 1 1 calc R U
H37C H 0.8949 1.1079 0.0390 0.066 Uiso 1 1 calc R U
C38 C 0.7401(5) 0.8664(4) 0.0014(2) 0.0461(14) Uani 1 1 d . .
H38A H 0.7297 0.7843 0.0041 0.069 Uiso 1 1 calc R U
H38B H 0.7944 0.8766 -0.0325 0.069 Uiso 1 1 calc R U
H38C H 0.6575 0.8938 -0.0109 0.069 Uiso 1 1 calc R U
C39 C 0.9649(5) 0.8918(5) 0.1095(3) 0.0496(15) Uani 1 1 d . .
H39A H 0.9494 0.8094 0.1105 0.074 Uiso 1 1 calc R U
H39B H 1.0019 0.9330 0.1540 0.074 Uiso 1 1 calc R U
H39C H 1.0233 0.9015 0.0775 0.074 Uiso 1 1 calc R U
C40 C 0.6963(5) 1.1602(4) 0.3782(3) 0.0482(14) Uani 1 1 d . .
H40A H 0.7687 1.1927 0.3608 0.072 Uiso 1 1 calc R U
H40B H 0.7082 1.1814 0.4269 0.072 Uiso 1 1 calc R U
H40C H 0.6192 1.1908 0.3599 0.072 Uiso 1 1 calc R U
C41 C 0.5472(5) 0.9363(5) 0.3892(3) 0.0524(15) Uani 1 1 d . .
H41A H 0.5388 0.8520 0.3754 0.079 Uiso 1 1 calc R U
H41B H 0.4691 0.9678 0.3730 0.079 Uiso 1 1 calc R U
H41C H 0.5631 0.9564 0.4379 0.079 Uiso 1 1 calc R U
C42 C 0.8295(5) 0.9383(5) 0.3846(3) 0.0518(15) Uani 1 1 d . .
H42A H 0.8166 0.8538 0.3765 0.078 Uiso 1 1 calc R U
H42B H 0.8511 0.9678 0.4325 0.078 Uiso 1 1 calc R U
H42C H 0.8984 0.9616 0.3613 0.078 Uiso 1 1 calc R U
C43 C 0.6447(5) 0.7010(4) 0.1204(3) 0.0444(14) Uani 1 1 d . .
C44 C 0.5737(5) 0.7166(5) 0.2366(3) 0.0440(14) Uani 1 1 d . .
C45 C 0.2136(6) 0.1841(6) 0.3004(3) 0.0666(18) Uani 1 1 d . .
C46 C 0.1510(6) 0.1023(5) 0.3304(3) 0.0577(16) Uani 1 1 d . .
H46 H 0.0773 0.0575 0.3070 0.069 Uiso 1 1 calc R U
C47 C 0.1972(8) 0.0880(6) 0.3933(4) 0.084(2) Uani 1 1 d . .
H47 H 0.1535 0.0322 0.4123 0.101 Uiso 1 1 calc R U
C48 C 0.2995(8) 0.1472(8) 0.4296(4) 0.096(3) Uani 1 1 d . .
H48 H 0.3294 0.1344 0.4729 0.116 Uiso 1 1 calc R U
C49 C 0.3609(7) 0.2296(7) 0.4004(4) 0.086(3) Uani 1 1 d . .
H49 H 0.4340 0.2734 0.4252 0.104 Uiso 1 1 calc R U
C50 C 0.3216(6) 0.2499(6) 0.3386(4) 0.070(2) Uani 1 1 d . .
H50 H 0.3655 0.3074 0.3211 0.083 Uiso 1 1 calc R U
C51 C 0.1713(7) 0.1986(6) 0.2336(4) 0.090(2) Uani 1 1 d . .
H51A H 0.1659 0.2809 0.2327 0.135 Uiso 1 1 calc R U
H51B H 0.0880 0.1571 0.2183 0.135 Uiso 1 1 calc R U
H51C H 0.2311 0.1675 0.2041 0.135 Uiso 1 1 calc R U

loop_
_atom_site_aniso_label
_atom_site_aniso_U_11
_atom_site_aniso_U_22
_atom_site_aniso_U_33
_atom_site_aniso_U_23
_atom_site_aniso_U_13
_atom_site_aniso_U_12
Cu 0.0495(5) 0.0256(4) 0.0357(4) 0.0046(3) 0.0070(3) 0.0076(4)
Fe 0.0304(4) 0.0251(4) 0.0402(5) 0.0069(3) 0.0008(3) 0.0064(3)
Si1 0.0365(8) 0.0283(7) 0.0371(8) 0.0037(6) 0.0065(6) 0.0084(6)
Si2 0.0393(8) 0.0410(9) 0.0341(8) 0.0073(6) 0.0051(6) 0.0073(7)
O1 0.0314(18) 0.0308(19) 0.043(2) 0.0071(15) 0.0027(16) -0.0002(16)
O2 0.096(3) 0.036(2) 0.051(3) -0.001(2) -0.006(2) 0.013(2)
O3 0.047(2) 0.057(3) 0.086(3) 0.034(2) 0.018(2) 0.004(2)
N1 0.034(2) 0.025(2) 0.024(2) 0.0050(16) 0.0064(17) 0.0054(18)
N2 0.033(2) 0.026(2) 0.028(2) 0.0007(17) 0.0018(18) 0.0056(18)
C1 0.026(2) 0.031(3) 0.024(2) 0.002(2) 0.008(2) 0.010(2)
C2 0.041(3) 0.029(3) 0.032(3) 0.009(2) 0.006(2) 0.008(2)
C3 0.038(3) 0.022(3) 0.038(3) 0.005(2) 0.008(2) 0.009(2)
C4 0.037(3) 0.020(2) 0.026(3) -0.0003(19) 0.004(2) 0.009(2)
C5 0.038(3) 0.015(2) 0.041(3) -0.001(2) 0.002(2) 0.009(2)
C6 0.036(3) 0.034(3) 0.037(3) 0.002(2) -0.001(2) 0.005(2)
C7 0.050(3) 0.036(3) 0.036(3) 0.004(2) -0.005(3) 0.009(3)
C8 0.051(3) 0.036(3) 0.033(3) 0.004(2) 0.012(3) 0.010(3)
C9 0.039(3) 0.022(3) 0.029(3) 0.001(2) 0.005(2) 0.009(2)
C10 0.041(3) 0.042(3) 0.034(3) 0.011(2) 0.011(2) 0.003(3)
C11 0.043(3) 0.056(4) 0.060(4) 0.011(3) 0.015(3) 0.009(3)
C12 0.046(3) 0.042(3) 0.049(3) 0.000(3) 0.017(3) -0.001(3)
C13 0.035(3) 0.039(3) 0.039(3) 0.002(2) 0.008(2) 0.005(3)
C14 0.056(4) 0.040(3) 0.082(5) 0.019(3) 0.026(3) 0.006(3)
C15 0.041(3) 0.051(4) 0.072(4) 0.015(3) 0.016(3) 0.013(3)
C16 0.043(3) 0.023(3) 0.032(3) 0.004(2) 0.000(2) 0.009(2)
C17 0.039(3) 0.041(3) 0.029(3) 0.008(2) 0.004(2) 0.013(3)
C18 0.049(3) 0.047(3) 0.035(3) 0.000(3) 0.006(3) 0.011(3)
C19 0.046(3) 0.041(3) 0.040(3) -0.007(3) -0.008(3) 0.008(3)
C20 0.036(3) 0.038(3) 0.051(4) 0.003(3) -0.006(3) -0.002(3)
C21 0.037(3) 0.037(3) 0.038(3) 0.006(2) -0.001(2) 0.007(3)
C22 0.042(3) 0.049(3) 0.042(3) 0.008(3) 0.005(3) -0.004(3)
C23 0.108(6) 0.059(4) 0.074(5) 0.010(4) 0.027(4) -0.028(4)
C24 0.069(5) 0.151(8) 0.079(5) 0.050(5) 0.037(4) 0.041(5)
C25 0.047(3) 0.047(3) 0.032(3) -0.002(2) 0.013(2) 0.000(3)
C26 0.044(3) 0.098(5) 0.071(5) 0.035(4) -0.001(3) 0.003(4)
C27 0.065(4) 0.052(4) 0.055(4) 0.013(3) 0.019(3) 0.009(3)
C28 0.032(3) 0.022(3) 0.034(3) 0.004(2) 0.002(2) 0.005(2)
C29 0.035(3) 0.018(2) 0.040(3) 0.002(2) 0.002(2) 0.008(2)
C30 0.028(2) 0.015(2) 0.038(3) 0.007(2) 0.004(2) 0.004(2)
C31 0.036(3) 0.019(2) 0.037(3) 0.004(2) 0.004(2) 0.008(2)
C32 0.032(3) 0.022(3) 0.046(3) 0.008(2) 0.003(2) 0.008(2)
C33 0.030(3) 0.047(3) 0.051(3) 0.018(3) 0.007(2) 0.010(3)
C34 0.032(3) 0.107(6) 0.069(4) 0.034(4) -0.005(3) -0.001(3)
C35 0.038(3) 0.088(5) 0.053(4) 0.009(3) 0.001(3) 0.006(3)
C36 0.032(3) 0.033(3) 0.037(3) 0.001(2) -0.003(2) 0.011(2)
C37 0.058(3) 0.035(3) 0.041(3) 0.005(2) 0.016(3) 0.002(3)
C38 0.056(3) 0.040(3) 0.042(3) 0.000(2) 0.010(3) 0.012(3)
C39 0.040(3) 0.061(4) 0.054(4) 0.014(3) 0.015(3) 0.019(3)
C40 0.053(3) 0.048(3) 0.040(3) -0.003(3) 0.003(3) 0.006(3)
C41 0.050(3) 0.064(4) 0.046(3) 0.016(3) 0.011(3) 0.006(3)
C42 0.051(3) 0.062(4) 0.043(3) 0.014(3) -0.001(3) 0.013(3)
C43 0.050(3) 0.029(3) 0.054(4) 0.012(3) -0.001(3) 0.008(3)
C44 0.034(3) 0.041(3) 0.059(4) 0.013(3) 0.002(3) 0.009(3)
C45 0.052(4) 0.077(5) 0.072(5) 0.006(4) 0.011(4) 0.033(4)
C46 0.050(4) 0.053(4) 0.069(5) 0.009(3) 0.005(3) 0.004(3)
C47 0.090(6) 0.072(5) 0.082(6) -0.008(4) 0.000(5) 0.031(5)
C48 0.093(6) 0.125(8) 0.069(5) -0.003(5) 0.006(5) 0.067(6)
C49 0.058(5) 0.099(7) 0.087(6) -0.033(5) 0.017(5) 0.018(5)
C50 0.040(4) 0.076(5) 0.080(5) -0.021(4) 0.013(4) 0.004(3)
C51 0.073(5) 0.102(6) 0.101(6) 0.020(5) 0.021(5) 0.036(5)

loop_
_atom_type_symbol
_atom_type_description
_atom_type_scat_dispersion_real
_atom_type_scat_dispersion_imag
_atom_type_scat_source
C C 0.0181 0.0091 'International Tables Vol C Tables 4.2.6.8 and 6.1.1.4'
H H 0.0000 0.0000 'International Tables Vol C Tables 4.2.6.8 and 6.1.1.4'
N N 0.0311 0.0180 'International Tables Vol C Tables 4.2.6.8 and 6.1.1.4'
O O 0.0492 0.0322 'International Tables Vol C Tables 4.2.6.8 and 6.1.1.4'
Fe Fe -1.1336 3.1974 'International Tables Vol C Tables 4.2.6.8 and 6.1.1.4'
Cu Cu -1.9646 0.5888 'International Tables Vol C Tables 4.2.6.8 and 6.1.1.4'
Si Si 0.2541 0.3302 'International Tables Vol C Tables 4.2.6.8 and 6.1.1.4'

loop_
_geom_angle_atom_site_label_1
_geom_angle_atom_site_label_2
_geom_angle_atom_site_label_3
_geom_angle
C1 Cu C44 122.69(19)
C1 Cu Fe 160.14(14)
C44 Cu Fe 41.56(13)
C43 Fe C44 93.6(3)
C43 Fe C32 124.0(2)
C44 Fe C32 91.1(2)
C43 Fe C31 92.6(2)
C44 Fe C31 119.9(2)
C32 Fe C31 39.90(17)
C43 Fe C30 95.6(2)
C44 Fe C30 158.6(2)
C32 Fe C30 67.75(18)
C31 Fe C30 40.52(17)
C43 Fe C28 159.8(2)
C44 Fe C28 98.6(2)
C32 Fe C28 40.17(17)
C31 Fe C28 67.38(17)
C30 Fe C28 67.77(17)
C43 Fe C29 131.2(2)
C44 Fe C29 135.1(2)
C32 Fe C29 63.16(17)
C31 Fe C29 63.23(17)
C30 Fe C29 38.14(16)
C28 Fe C29 37.96(16)
C43 Fe Cu 83.93(16)
C44 Fe Cu 68.91(16)
C32 Fe Cu 147.51(14)
C31 Fe Cu 170.83(14)
C30 Fe Cu 131.24(12)
C28 Fe Cu 115.45(12)
C29 Fe Cu 113.07(11)
C39 Si1 C37 109.3(3)
C39 Si1 C30 109.5(2)
C37 Si1 C30 108.0(2)
C39 Si1 C38 109.0(2)
C37 Si1 C38 108.7(2)
C30 Si1 C38 112.2(2)
C42 Si2 C28 109.7(2)
C42 Si2 C40 110.5(3)
C28 Si2 C40 106.6(2)
C42 Si2 C41 108.8(3)
C28 Si2 C41 111.9(2)
C40 Si2 C41 109.3(3)
C1 N1 C3 111.6(4)
C1 N1 C4 122.2(3)
C3 N1 C4 125.9(4)
C1 N2 C2 111.3(4)
C1 N2 C16 124.1(4)
C2 N2 C16 124.5(4)
N2 C1 N1 104.0(4)
N2 C1 Cu 129.5(3)
N1 C1 Cu 126.5(3)
C3 C2 N2 106.7(4)
C2 C3 N1 106.3(4)
C9 C4 C5 122.8(4)
C9 C4 N1 117.8(4)
C5 C4 N1 119.3(4)
C6 C5 C4 116.9(5)
C6 C5 C13 122.0(4)
C4 C5 C13 121.2(4)
C7 C6 C5 121.2(5)
C8 C7 C6 120.9(5)
C7 C8 C9 120.9(5)
C4 C9 C8 117.3(4)
C4 C9 C10 122.7(4)
C8 C9 C10 120.0(4)
C9 C10 C11 112.6(4)
C9 C10 C12 110.4(4)
C11 C10 C12 110.5(4)
C5 C13 C14 110.2(4)
C5 C13 C15 112.3(4)
C14 C13 C15 110.6(4)
C21 C16 C17 123.1(4)
C21 C16 N2 119.3(4)
C17 C16 N2 117.6(4)
C18 C17 C16 116.6(5)
C18 C17 C25 121.4(5)
C16 C17 C25 121.8(4)
C19 C18 C17 121.4(5)
C18 C19 C20 121.4(5)
C19 C20 C21 120.5(5)
C20 C21 C16 117.0(5)
C20 C21 C22 121.3(5)
C16 C21 C22 121.7(4)
C23 C22 C21 111.7(5)
C23 C22 C24 111.4(5)
C21 C22 C24 110.3(4)
C17 C25 C27 113.5(4)
C17 C25 C26 110.3(5)
C27 C25 C26 110.2(4)
C32 C28 C29 106.3(4)
C32 C28 Si2 131.2(4)
C29 C28 Si2 121.0(3)
C32 C28 Fe 67.7(2)
C29 C28 Fe 79.9(3)
Si2 C28 Fe 128.7(2)
O1 C29 C28 127.2(4)
O1 C29 C30 126.8(4)
C28 C29 C30 106.0(4)
O1 C29 Fe 138.8(3)
C28 C29 Fe 62.1(2)
C30 C29 Fe 61.9(2)
C31 C30 C29 105.6(4)
C31 C30 Si1 132.8(3)
C29 C30 Si1 120.4(3)
C31 C30 Fe 67.8(2)
C29 C30 Fe 80.0(3)
Si1 C30 Fe 127.1(2)
C32 C31 C30 109.3(4)
C32 C31 C36 123.4(4)
C30 C31 C36 127.1(4)
C32 C31 Fe 70.0(2)
C30 C31 Fe 71.7(2)
C36 C31 Fe 128.7(3)
C31 C32 C28 109.3(4)
C31 C32 C33 122.1(4)
C28 C32 C33 128.5(4)
C31 C32 Fe 70.1(3)
C28 C32 Fe 72.1(3)
C33 C32 Fe 127.0(3)
C32 C33 C34 109.5(4)
C35 C34 C33 113.0(5)
C34 C35 C36 114.9(5)
C31 C36 C35 111.3(4)
O2 C43 Fe 175.7(5)
O3 C44 Fe 172.5(4)
O3 C44 Cu 117.9(4)
Fe C44 Cu 69.53(18)
C46 C45 C50 117.4(6)
C46 C45 C51 121.4(7)
C50 C45 C51 121.2(7)
C47 C46 C45 119.6(7)
C48 C47 C46 124.1(8)
C47 C48 C49 116.5(8)
C50 C49 C48 123.5(8)
C49 C50 C45 119.0(7)

loop_
_geom_bond_atom_site_label_1
_geom_bond_atom_site_label_2
_geom_bond_distance
Cu C1 1.913(4)
Cu C44 2.486(5)
Cu Fe 2.4959(9)
Fe C43 1.766(6)
Fe C44 1.767(6)
Fe C32 2.072(4)
Fe C31 2.073(4)
Fe C30 2.126(4)
Fe C28 2.131(4)
Fe C29 2.374(5)
Si1 C39 1.855(5)
Si1 C37 1.862(5)
Si1 C30 1.866(5)
Si1 C38 1.871(5)
Si2 C42 1.861(5)
Si2 C28 1.866(5)
Si2 C40 1.874(5)
Si2 C41 1.881(5)
O1 C29 1.250(5)
O2 C43 1.153(6)
O3 C44 1.154(6)
N1 C1 1.361(5)
N1 C3 1.382(5)
N1 C4 1.448(5)
N2 C1 1.359(5)
N2 C2 1.384(5)
N2 C16 1.435(6)
C2 C3 1.358(6)
C4 C9 1.391(6)
C4 C5 1.408(6)
C5 C6 1.391(6)
C5 C13 1.517(6)
C6 C7 1.372(7)
C7 C8 1.369(7)
C8 C9 1.398(6)
C9 C10 1.523(6)
C10 C11 1.534(7)
C10 C12 1.535(7)
C13 C14 1.534(7)
C13 C15 1.537(7)
C16 C21 1.411(7)
C16 C17 1.412(6)
C17 C18 1.388(7)
C17 C25 1.506(7)
C18 C19 1.374(7)
C19 C20 1.381(7)
C20 C21 1.396(7)
C21 C22 1.522(7)
C22 C23 1.508(7)
C22 C24 1.524(8)
C25 C27 1.514(7)
C25 C26 1.523(7)
C28 C32 1.444(6)
C28 C29 1.483(6)
C29 C30 1.489(6)
C30 C31 1.455(6)
C31 C32 1.414(6)
C31 C36 1.505(6)
C32 C33 1.500(6)
C33 C34 1.556(7)
C34 C35 1.438(7)
C35 C36 1.524(7)
C45 C46 1.412(9)
C45 C50 1.419(8)
C45 C51 1.436(9)
C46 C47 1.370(9)
C47 C48 1.331(10)
C48 C49 1.402(11)
C49 C50 1.354(10)

loop_
_geom_torsion_atom_site_label_1
_geom_torsion_atom_site_label_2
_geom_torsion_atom_site_label_3
_geom_torsion_atom_site_label_4
_geom_torsion
C2 N2 C1 N1 1.5(5)
C16 N2 C1 N1 178.2(4)
C2 N2 C1 Cu -178.5(3)
C16 N2 C1 Cu -1.8(7)
C3 N1 C1 N2 -0.9(5)
C4 N1 C1 N2 -175.3(4)
C3 N1 C1 Cu 179.1(3)
C4 N1 C1 Cu 4.6(6)
C1 N2 C2 C3 -1.5(5)
C16 N2 C2 C3 -178.2(4)
N2 C2 C3 N1 0.9(5)
C1 N1 C3 C2 0.0(5)
C4 N1 C3 C2 174.2(4)
C1 N1 C4 C9 86.1(5)
C3 N1 C4 C9 -87.5(5)
C1 N1 C4 C5 -93.7(5)
C3 N1 C4 C5 92.6(5)
C9 C4 C5 C6 -0.5(6)
N1 C4 C5 C6 179.4(4)
C9 C4 C5 C13 179.1(4)
N1 C4 C5 C13 -1.1(6)
C4 C5 C6 C7 -0.1(7)
C13 C5 C6 C7 -179.7(4)
C5 C6 C7 C8 0.6(7)
C6 C7 C8 C9 -0.5(7)
C5 C4 C9 C8 0.6(6)
N1 C4 C9 C8 -179.3(4)
C5 C4 C9 C10 178.9(4)
N1 C4 C9 C10 -1.0(6)
C7 C8 C9 C4 -0.1(7)
C7 C8 C9 C10 -178.4(4)
C4 C9 C10 C11 133.4(5)
C8 C9 C10 C11 -48.4(6)
C4 C9 C10 C12 -102.6(5)
C8 C9 C10 C12 75.6(5)
C6 C5 C13 C14 88.7(5)
C4 C5 C13 C14 -90.8(5)
C6 C5 C13 C15 -35.1(6)
C4 C5 C13 C15 145.4(4)
C1 N2 C16 C21 -75.1(6)
C2 N2 C16 C21 101.2(5)
C1 N2 C16 C17 105.5(5)
C2 N2 C16 C17 -78.3(6)
C21 C16 C17 C18 0.3(7)
N2 C16 C17 C18 179.7(4)
C21 C16 C17 C25 176.3(4)
N2 C16 C17 C25 -4.2(7)
C16 C17 C18 C19 0.0(7)
C25 C17 C18 C19 -176.0(5)
C17 C18 C19 C20 0.3(8)
C18 C19 C20 C21 -0.9(8)
C19 C20 C21 C16 1.2(7)
C19 C20 C21 C22 -177.5(4)
C17 C16 C21 C20 -0.9(7)
N2 C16 C21 C20 179.7(4)
C17 C16 C21 C22 177.8(4)
N2 C16 C21 C22 -1.6(7)
C20 C21 C22 C23 -50.3(7)
C16 C21 C22 C23 131.0(5)
C20 C21 C22 C24 74.2(7)
C16 C21 C22 C24 -104.5(6)
C18 C17 C25 C27 -39.7(7)
C16 C17 C25 C27 144.5(5)
C18 C17 C25 C26 84.5(6)
C16 C17 C25 C26 -91.3(6)
C42 Si2 C28 C32 142.9(4)
C40 Si2 C28 C32 -97.4(4)
C41 Si2 C28 C32 22.1(5)
C42 Si2 C28 C29 -53.1(4)
C40 Si2 C28 C29 66.6(4)
C41 Si2 C28 C29 -173.9(3)
C42 Si2 C28 Fe 49.6(4)
C40 Si2 C28 Fe 169.3(3)
C41 Si2 C28 Fe -71.2(4)
C32 C28 C29 O1 165.1(4)
Si2 C28 C29 O1 -2.5(6)
Fe C28 C29 O1 -131.9(4)
C32 C28 C29 C30 -18.0(4)
Si2 C28 C29 C30 174.4(3)
Fe C28 C29 C30 45.0(3)
C32 C28 C29 Fe -63.1(3)
Si2 C28 C29 Fe 129.4(3)
O1 C29 C30 C31 -164.9(4)
C28 C29 C30 C31 18.2(4)
Fe C29 C30 C31 63.4(3)
O1 C29 C30 Si1 4.4(6)
C28 C29 C30 Si1 -172.5(3)
Fe C29 C30 Si1 -127.3(3)
O1 C29 C30 Fe 131.8(4)
C28 C29 C30 Fe -45.2(3)
C39 Si1 C30 C31 -143.5(4)
C37 Si1 C30 C31 97.5(4)
C38 Si1 C30 C31 -22.3(5)
C39 Si1 C30 C29 50.6(4)
C37 Si1 C30 C29 -68.3(4)
C38 Si1 C30 C29 171.8(3)
C39 Si1 C30 Fe -50.4(4)
C37 Si1 C30 Fe -169.3(3)
C38 Si1 C30 Fe 70.8(3)
C29 C30 C31 C32 -11.8(5)
Si1 C30 C31 C32 -179.2(3)
Fe C30 C31 C32 60.2(3)
C29 C30 C31 C36 162.9(4)
Si1 C30 C31 C36 -4.5(7)
Fe C30 C31 C36 -125.1(5)
C29 C30 C31 Fe -72.0(3)
Si1 C30 C31 Fe 120.7(4)
C30 C31 C32 C28 0.5(5)
C36 C31 C32 C28 -174.4(4)
Fe C31 C32 C28 61.7(3)
C30 C31 C32 C33 176.9(4)
C36 C31 C32 C33 2.0(7)
Fe C31 C32 C33 -121.8(4)
C30 C31 C32 Fe -61.2(3)
C36 C31 C32 Fe 123.9(4)
C29 C28 C32 C31 11.1(5)
Si2 C28 C32 C31 176.8(3)
Fe C28 C32 C31 -60.5(3)
C29 C28 C32 C33 -165.0(4)
Si2 C28 C32 C33 0.7(7)
Fe C28 C32 C33 123.4(5)
C29 C28 C32 Fe 71.6(3)
Si2 C28 C32 Fe -122.7(4)
C31 C32 C33 C34 18.0(6)
C28 C32 C33 C34 -166.3(5)
Fe C32 C33 C34 -70.2(5)
C32 C33 C34 C35 -48.6(6)
C33 C34 C35 C36 60.7(7)
C32 C31 C36 C35 6.0(6)
C30 C31 C36 C35 -168.0(5)
Fe C31 C36 C35 96.2(5)
C34 C35 C36 C31 -37.3(7)
C43 Fe C44 Cu 82.07(18)
C32 Fe C44 Cu -153.72(15)
C31 Fe C44 Cu 177.17(15)
C30 Fe C44 Cu -162.3(5)
C28 Fe C44 Cu -114.06(14)
C29 Fe C44 Cu -102.0(2)
C50 C45 C46 C47 -1.4(9)
C51 C45 C46 C47 177.5(6)
C45 C46 C47 C48 0.2(10)
C46 C47 C48 C49 0.7(11)
C47 C48 C49 C50 -0.3(11)
C48 C49 C50 C45 -0.9(10)
C46 C45 C50 C49 1.7(9)
C51 C45 C50 C49 -177.1(6)
